data_4081106
loop_
_publ_author_name
'Ren, Shikuo'
'Qiu, Zaozao'
'Xie, Zuowei'

_publ_section_title
;
 Synthesis of Neutral Group 4 Metal--Carboryne Complexes and Their
 Reactivity toward Unsaturated Molecules
;
_journal_issue 15
_journal_name_full Organometallics
_journal_page_first 4292
_journal_paper_doi 10.1021/om400458r
_journal_volume 32
_journal_year 2013
_chemical_formula_sum 'C22 H52 B10 N4 O Zr'
_chemical_formula_weight 588.00
_chemical_name_systematic
; 
 ? 
;
_space_group_IT_number 14
_symmetry_cell_setting monoclinic
_symmetry_space_group_name_Hall '-P 2ybc'
_symmetry_space_group_name_H-M 'P 1 21/c 1'
_atom_sites_solution_hydrogens geom
_atom_sites_solution_primary direct
_atom_sites_solution_secondary difmap
_audit_creation_method SHELXL-97
_cell_angle_alpha 90.00
_cell_angle_beta 91.055(2)
_cell_angle_gamma 90.00
_cell_formula_units_Z 4
_cell_length_a 16.333(2)
_cell_length_b 9.8899(12)
_cell_length_c 20.157(3)
_cell_measurement_reflns_used 909
_cell_measurement_temperature 293(2)
_cell_measurement_theta_max 27.96
_cell_measurement_theta_min 2.62
_cell_volume 3255.4(7)
_computing_cell_refinement 'BRUKER SMART CCD DIFFRACTOMETER'
_computing_data_collection 'BRUKER SMART CCD DIFFRACTOMETER'
_computing_data_reduction 'BRUKER SMART CCD DIFFRACTOMETER'
_computing_molecular_graphics 'SIEMENS SHELXTL'
_computing_publication_material 'SIEMENS SHELXTL'
_computing_structure_refinement 'SHELXL-97 (Sheldrick, 1997)'
_computing_structure_solution 'SHELXS-97 (Sheldrick, 1990)'
_diffrn_ambient_temperature 293(2)
_diffrn_measured_fraction_theta_full 0.999
_diffrn_measured_fraction_theta_max 0.999
_diffrn_measurement_device_type 'BRUKER SMART CCD DIFFRACTOMETER'
_diffrn_measurement_method 'OMEGA SCAN'
_diffrn_radiation_monochromator graphite
_diffrn_radiation_source 'fine-focus sealed tube'
_diffrn_radiation_type MoK\a
_diffrn_radiation_wavelength 0.71073
_diffrn_reflns_av_R_equivalents 0.0333
_diffrn_reflns_av_sigmaI/netI 0.0408
_diffrn_reflns_limit_h_max 21
_diffrn_reflns_limit_h_min -21
_diffrn_reflns_limit_k_max 10
_diffrn_reflns_limit_k_min -13
_diffrn_reflns_limit_l_max 23
_diffrn_reflns_limit_l_min -26
_diffrn_reflns_number 21632
_diffrn_reflns_theta_full 28.02
_diffrn_reflns_theta_max 28.02
_diffrn_reflns_theta_min 2.02
_exptl_absorpt_coefficient_mu 0.360
_exptl_absorpt_correction_T_max 1.000
_exptl_absorpt_correction_T_min 0.797119
_exptl_absorpt_correction_type multi-scan
_exptl_crystal_colour Yellow
_exptl_crystal_density_diffrn 1.200
_exptl_crystal_density_meas 0
_exptl_crystal_density_method 'not measured'
_exptl_crystal_description Block
_exptl_crystal_F_000 1240
_exptl_crystal_size_max 0.50
_exptl_crystal_size_mid 0.40
_exptl_crystal_size_min 0.30
_refine_diff_density_max 0.578
_refine_diff_density_min -0.396
_refine_diff_density_rms 0.061
_refine_ls_extinction_method none
_refine_ls_goodness_of_fit_ref 1.022
_refine_ls_hydrogen_treatment riding
_refine_ls_matrix_type full
_refine_ls_number_parameters 343
_refine_ls_number_reflns 7871
_refine_ls_number_restraints 0
_refine_ls_restrained_S_all 1.022
_refine_ls_R_factor_all 0.0672
_refine_ls_R_factor_gt 0.0409
_refine_ls_shift/su_max 0.002
_refine_ls_shift/su_mean 0.000
_refine_ls_structure_factor_coef Fsqd
_refine_ls_weighting_details 'calc w=1/[\s^2^(Fo^2^)+(0.0594P)^2^+1.4026P] where P=(Fo^2^+2Fc^2^)/3'
_refine_ls_weighting_scheme calc
_refine_ls_wR_factor_gt 0.1052
_refine_ls_wR_factor_ref 0.1214
_reflns_number_gt 5506
_reflns_number_total 7871
_reflns_threshold_expression >2sigma(I)
_cod_data_source_file om400458r_si_002.cif
_cod_data_source_block 2e
_cod_depositor_comments
;
The following automatic conversions were performed:

'_symmetry_cell_setting' value 'Monoclinic' changed to 'monoclinic'
according to /home/saulius/struct/CIF-dictionaries/cif_core.dic
dictionary named 'cif_core.dic' version 2.4.2 from 2011-04-26.

Automatic conversion script
Id: cif_fix_values 1891 2012-01-12 08:04:46Z andrius 
;
_cod_original_cell_volume 3255.6(7)
_cod_original_sg_symbol_H-M P2(1)/c
_cod_database_code 4081106

loop_
_symmetry_equiv_pos_as_xyz
'x, y, z'
'-x, y+1/2, -z+1/2'
'-x, -y, -z'
'x, -y-1/2, z-1/2'

loop_
_atom_site_label
_atom_site_type_symbol
_atom_site_fract_x
_atom_site_fract_y
_atom_site_fract_z
_atom_site_U_iso_or_equiv
_atom_site_adp_type
_atom_site_occupancy
_atom_site_symmetry_multiplicity
_atom_site_calc_flag
_atom_site_refinement_flags
Zr1 Zr 0.249016(14) 0.41748(2) 0.375145(12) 0.03583(9) Uani 1 1 d .
O1 O 0.16932(14) 0.2352(2) 0.40474(11) 0.0605(6) Uani 1 1 d .
N1 N 0.36845(16) 0.3084(3) 0.39341(13) 0.0582(7) Uani 1 1 d .
N2 N 0.36226(15) 0.4964(3) 0.33388(12) 0.0520(6) Uani 1 1 d .
N3 N 0.23471(16) 0.3012(3) 0.27667(12) 0.0557(6) Uani 1 1 d .
N4 N 0.15966(16) 0.4818(3) 0.29914(13) 0.0583(6) Uani 1 1 d .
C1 C 0.22290(18) 0.6081(3) 0.43829(14) 0.0471(6) Uani 1 1 d .
C2 C 0.23726(18) 0.4732(3) 0.48679(13) 0.0480(6) Uani 1 1 d .
C11 C 0.4052(4) 0.2021(5) 0.4361(2) 0.120(2) Uani 1 1 d .
H11A H 0.3545 0.1522 0.4445 0.144 Uiso 1 1 calc R
C12 C 0.4475(5) 0.0957(6) 0.4049(4) 0.183(4) Uani 1 1 d .
H12A H 0.4250 0.0816 0.3612 0.274 Uiso 1 1 calc R
H12B H 0.4420 0.0145 0.4305 0.274 Uiso 1 1 calc R
H12C H 0.5044 0.1188 0.4020 0.274 Uiso 1 1 calc R
C13 C 0.4223(5) 0.2409(7) 0.5027(3) 0.193(4) Uani 1 1 d .
H13A H 0.3841 0.3092 0.5158 0.290 Uiso 1 1 calc R
H13B H 0.4770 0.2761 0.5061 0.290 Uiso 1 1 calc R
H13C H 0.4174 0.1636 0.5312 0.290 Uiso 1 1 calc R
C14 C 0.40995(19) 0.4062(3) 0.36422(17) 0.0585(8) Uani 1 1 d .
C15 C 0.5020(2) 0.4188(5) 0.3664(3) 0.1164(19) Uani 1 1 d .
H15A H 0.5252 0.3566 0.3354 0.175 Uiso 1 1 calc R
H15B H 0.5222 0.3985 0.4103 0.175 Uiso 1 1 calc R
H15C H 0.5173 0.5094 0.3548 0.175 Uiso 1 1 calc R
C16 C 0.3954(2) 0.6099(4) 0.2947(2) 0.0769(11) Uani 1 1 d .
H16A H 0.4502 0.5830 0.2809 0.092 Uiso 1 1 calc R
C17 C 0.3462(5) 0.6303(8) 0.2340(3) 0.209(5) Uani 1 1 d .
H17A H 0.3418 0.5464 0.2103 0.314 Uiso 1 1 calc R
H17B H 0.3722 0.6965 0.2067 0.314 Uiso 1 1 calc R
H17C H 0.2926 0.6612 0.2454 0.314 Uiso 1 1 calc R
C18 C 0.4051(4) 0.7343(5) 0.3344(3) 0.142(2) Uani 1 1 d .
H18A H 0.4264 0.8050 0.3070 0.212 Uiso 1 1 calc R
H18B H 0.4423 0.7176 0.3709 0.212 Uiso 1 1 calc R
H18C H 0.3529 0.7611 0.3511 0.212 Uiso 1 1 calc R
C19 C 0.2713(3) 0.1956(5) 0.2358(2) 0.0967(15) Uani 1 1 d .
H19A H 0.2363 0.1828 0.1963 0.116 Uiso 1 1 calc R
C20 C 0.2700(5) 0.0623(5) 0.2773(4) 0.171(3) Uani 1 1 d .
H20A H 0.2146 0.0414 0.2888 0.256 Uiso 1 1 calc R
H20B H 0.3025 0.0739 0.3170 0.256 Uiso 1 1 calc R
H20C H 0.2920 -0.0103 0.2515 0.256 Uiso 1 1 calc R
C21 C 0.3550(3) 0.2340(8) 0.2137(3) 0.177(3) Uani 1 1 d .
H21A H 0.3520 0.3165 0.1887 0.266 Uiso 1 1 calc R
H21B H 0.3766 0.1634 0.1864 0.266 Uiso 1 1 calc R
H21C H 0.3903 0.2468 0.2518 0.266 Uiso 1 1 calc R
C22 C 0.1833(2) 0.3914(3) 0.25200(15) 0.0583(8) Uani 1 1 d .
C23 C 0.1539(3) 0.3947(5) 0.18056(19) 0.0992(15) Uani 1 1 d .
H23A H 0.1136 0.3253 0.1734 0.149 Uiso 1 1 calc R
H23B H 0.1993 0.3796 0.1520 0.149 Uiso 1 1 calc R
H23C H 0.1300 0.4814 0.1709 0.149 Uiso 1 1 calc R
C24 C 0.0973(3) 0.5865(5) 0.2873(4) 0.126(2) Uani 1 1 d .
H24A H 0.0965 0.5669 0.2396 0.151 Uiso 1 1 calc R
C25 C 0.1228(5) 0.7170(6) 0.2757(4) 0.189(4) Uani 1 1 d .
H25A H 0.1812 0.7185 0.2714 0.284 Uiso 1 1 calc R
H25B H 0.1075 0.7737 0.3120 0.284 Uiso 1 1 calc R
H25C H 0.0975 0.7498 0.2354 0.284 Uiso 1 1 calc R
C26 C 0.0149(3) 0.5432(7) 0.2924(3) 0.154(3) Uani 1 1 d .
H26A H -0.0212 0.6172 0.2821 0.232 Uiso 1 1 calc R
H26B H 0.0054 0.5126 0.3368 0.232 Uiso 1 1 calc R
H26C H 0.0046 0.4705 0.2618 0.232 Uiso 1 1 calc R
C27 C 0.1731(3) 0.1561(4) 0.4655(2) 0.0835(12) Uani 1 1 d .
H27A H 0.1943 0.2100 0.5021 0.100 Uiso 1 1 calc R
H27B H 0.2078 0.0774 0.4602 0.100 Uiso 1 1 calc R
C28 C 0.0871(3) 0.1148(5) 0.4774(2) 0.0969(14) Uani 1 1 d .
H28A H 0.0576 0.1852 0.5005 0.116 Uiso 1 1 calc R
H28B H 0.0851 0.0321 0.5032 0.116 Uiso 1 1 calc R
C29 C 0.0521(3) 0.0934(4) 0.4082(3) 0.0920(14) Uani 1 1 d .
H29A H 0.0642 0.0032 0.3922 0.110 Uiso 1 1 calc R
H29B H -0.0067 0.1068 0.4071 0.110 Uiso 1 1 calc R
C30 C 0.0940(3) 0.1974(5) 0.3684(2) 0.0935(14) Uani 1 1 d .
H30A H 0.1070 0.1617 0.3251 0.112 Uiso 1 1 calc R
H30B H 0.0589 0.2758 0.3625 0.112 Uiso 1 1 calc R
B3 B 0.3082(2) 0.5992(4) 0.48866(19) 0.0587(9) Uani 1 1 d .
H3 H 0.3707 0.5874 0.4701 0.070 Uiso 1 1 calc R
B4 B 0.2527(3) 0.7525(4) 0.4788(2) 0.0706(11) Uani 1 1 d .
H4 H 0.2788 0.8416 0.4542 0.085 Uiso 1 1 calc R
B5 B 0.1480(3) 0.7088(4) 0.4702(2) 0.0672(11) Uani 1 1 d .
H5 H 0.1053 0.7702 0.4399 0.081 Uiso 1 1 calc R
B6 B 0.1418(2) 0.5327(4) 0.47307(18) 0.0570(9) Uani 1 1 d .
H6 H 0.0955 0.4770 0.4437 0.068 Uiso 1 1 calc R
B7 B 0.2771(3) 0.5208(5) 0.56182(18) 0.0744(12) Uani 1 1 d .
H7 H 0.3195 0.4583 0.5917 0.089 Uiso 1 1 calc R
B8 B 0.2860(3) 0.6984(5) 0.5588(2) 0.0883(16) Uani 1 1 d .
H8 H 0.3340 0.7529 0.5869 0.106 Uiso 1 1 calc R
B9 B 0.1864(3) 0.7645(5) 0.5470(2) 0.0849(15) Uani 1 1 d .
H9 H 0.1693 0.8633 0.5676 0.102 Uiso 1 1 calc R
B10 B 0.1158(3) 0.6293(5) 0.5430(2) 0.0750(12) Uani 1 1 d .
H10 H 0.0526 0.6380 0.5604 0.090 Uiso 1 1 calc R
B11 B 0.1738(3) 0.4785(5) 0.5529(2) 0.0748(12) Uani 1 1 d .
H11 H 0.1486 0.3882 0.5770 0.090 Uiso 1 1 calc R
B12 B 0.2012(3) 0.6234(6) 0.5981(2) 0.0916(16) Uani 1 1 d .
H12 H 0.1935 0.6294 0.6521 0.110 Uiso 1 1 calc R

loop_
_atom_site_aniso_label
_atom_site_aniso_U_11
_atom_site_aniso_U_22
_atom_site_aniso_U_33
_atom_site_aniso_U_23
_atom_site_aniso_U_13
_atom_site_aniso_U_12
Zr1 0.03797(14) 0.03447(13) 0.03513(13) 0.00070(11) 0.00307(9) 0.00061(11)
O1 0.0680(14) 0.0528(12) 0.0607(13) 0.0081(10) 0.0023(11) -0.0174(10)
N1 0.0573(15) 0.0577(16) 0.0596(16) 0.0003(13) -0.0002(12) 0.0198(13)
N2 0.0474(13) 0.0553(15) 0.0538(14) 0.0015(12) 0.0103(11) -0.0049(11)
N3 0.0607(15) 0.0571(15) 0.0492(14) -0.0138(12) -0.0003(12) 0.0042(12)
N4 0.0618(16) 0.0527(15) 0.0600(16) 0.0011(12) -0.0117(13) 0.0084(12)
C1 0.0541(16) 0.0448(15) 0.0424(14) -0.0023(11) 0.0005(12) 0.0069(12)
C2 0.0521(16) 0.0530(16) 0.0389(14) 0.0026(12) 0.0021(12) 0.0093(13)
C11 0.153(5) 0.113(4) 0.095(3) 0.004(3) -0.018(3) 0.091(4)
C12 0.264(9) 0.105(4) 0.177(7) -0.025(4) -0.082(7) 0.088(5)
C13 0.294(9) 0.198(7) 0.086(4) -0.016(4) -0.059(5) 0.163(7)
C14 0.0436(16) 0.069(2) 0.0633(19) -0.0172(17) 0.0030(14) 0.0061(15)
C15 0.042(2) 0.120(4) 0.188(6) 0.000(4) -0.003(3) 0.007(2)
C16 0.070(2) 0.081(3) 0.080(3) 0.012(2) 0.0218(19) -0.0204(19)
C17 0.240(9) 0.245(8) 0.141(6) 0.133(6) -0.076(6) -0.146(7)
C18 0.221(7) 0.069(3) 0.137(5) 0.010(3) 0.049(5) -0.036(4)
C19 0.092(3) 0.111(4) 0.086(3) -0.061(3) -0.014(2) 0.026(3)
C20 0.227(8) 0.086(4) 0.197(7) -0.068(4) -0.072(6) 0.072(4)
C21 0.100(4) 0.266(8) 0.167(6) -0.148(6) 0.039(4) 0.008(5)
C22 0.067(2) 0.064(2) 0.0433(16) 0.0035(14) -0.0031(14) -0.0127(16)
C23 0.131(4) 0.111(4) 0.054(2) -0.002(2) -0.025(2) 0.004(3)
C24 0.104(4) 0.083(3) 0.188(6) -0.024(3) -0.070(4) 0.035(3)
C25 0.232(8) 0.096(4) 0.244(8) 0.087(5) 0.106(7) 0.084(5)
C26 0.084(4) 0.203(7) 0.176(6) 0.065(5) 0.003(4) 0.065(4)
C27 0.086(3) 0.067(2) 0.098(3) 0.033(2) 0.007(2) -0.003(2)
C28 0.081(3) 0.098(3) 0.112(4) 0.041(3) 0.021(3) -0.013(2)
C29 0.074(3) 0.071(3) 0.132(4) 0.015(2) 0.010(3) -0.024(2)
C30 0.092(3) 0.102(3) 0.086(3) 0.004(2) -0.005(2) -0.052(3)
B3 0.0497(19) 0.066(2) 0.061(2) -0.0196(18) -0.0056(16) 0.0028(17)
B4 0.085(3) 0.049(2) 0.077(3) -0.0208(19) 0.000(2) 0.0070(19)
B5 0.075(3) 0.063(2) 0.064(2) -0.0136(19) -0.005(2) 0.024(2)
B6 0.0462(19) 0.071(2) 0.054(2) -0.0066(17) 0.0021(15) 0.0127(17)
B7 0.078(3) 0.105(3) 0.0401(19) -0.008(2) -0.0119(18) 0.030(3)
B8 0.079(3) 0.108(4) 0.077(3) -0.050(3) -0.019(2) 0.016(3)
B9 0.086(3) 0.089(3) 0.080(3) -0.042(3) -0.002(2) 0.025(3)
B10 0.063(2) 0.099(3) 0.062(2) -0.017(2) 0.0117(19) 0.021(2)
B11 0.083(3) 0.091(3) 0.051(2) 0.008(2) 0.020(2) 0.014(2)
B12 0.101(4) 0.131(4) 0.042(2) -0.021(2) 0.002(2) 0.037(3)

loop_
_atom_type_symbol
_atom_type_description
_atom_type_scat_dispersion_real
_atom_type_scat_dispersion_imag
_atom_type_scat_source
C C 0.0033 0.0016 'International Tables Vol C Tables 4.2.6.8 and 6.1.1.4'
H H 0.0000 0.0000 'International Tables Vol C Tables 4.2.6.8 and 6.1.1.4'
B B 0.0013 0.0007 'International Tables Vol C Tables 4.2.6.8 and 6.1.1.4'
N N 0.0061 0.0033 'International Tables Vol C Tables 4.2.6.8 and 6.1.1.4'
Zr Zr -2.9673 0.5597 'International Tables Vol C Tables 4.2.6.8 and 6.1.1.4'
O O 0.0106 0.0060 'International Tables Vol C Tables 4.2.6.8 and 6.1.1.4'

loop_
_geom_angle_atom_site_label_1
_geom_angle_atom_site_label_2
_geom_angle_atom_site_label_3
_geom_angle
N2 Zr1 N4 100.83(10)
N2 Zr1 N1 59.81(10)
N4 Zr1 N1 144.76(10)
N2 Zr1 N3 85.60(9)
N4 Zr1 N3 59.08(9)
N1 Zr1 N3 88.60(9)
N2 Zr1 O1 149.56(9)
N4 Zr1 O1 92.05(9)
N1 Zr1 O1 94.26(9)
N3 Zr1 O1 77.53(9)
N2 Zr1 C1 94.83(10)
N4 Zr1 C1 91.21(10)
N1 Zr1 C1 117.85(10)
N3 Zr1 C1 149.61(9)
O1 Zr1 C1 112.51(9)
N2 Zr1 C2 111.64(10)
N4 Zr1 C2 122.79(10)
N1 Zr1 C2 92.41(10)
N3 Zr1 C2 160.52(10)
O1 Zr1 C2 83.00(10)
C1 Zr1 C2 42.07(10)
N2 Zr1 C14 30.00(10)
N4 Zr1 C14 127.20(11)
N1 Zr1 C14 30.07(10)
N3 Zr1 C14 89.56(9)
O1 Zr1 C14 123.68(10)
C1 Zr1 C14 105.86(10)
C2 Zr1 C14 100.97(10)
N2 Zr1 C22 90.52(10)
N4 Zr1 C22 30.21(10)
N1 Zr1 C22 115.66(10)
N3 Zr1 C22 29.17(9)
O1 Zr1 C22 86.94(9)
C1 Zr1 C22 120.56(10)
C2 Zr1 C22 150.84(10)
C14 Zr1 C22 107.37(10)
N2 Zr1 B6 130.19(11)
N4 Zr1 B6 87.65(10)
N1 Zr1 B6 127.55(10)
N3 Zr1 B6 136.98(10)
O1 Zr1 B6 77.31(10)
C1 Zr1 B6 35.54(11)
C2 Zr1 B6 35.56(10)
C14 Zr1 B6 133.46(10)
C22 Zr1 B6 115.42(11)
C27 O1 C30 107.7(3)
C27 O1 Zr1 128.5(2)
C30 O1 Zr1 122.8(2)
C14 N1 C11 124.9(4)
C14 N1 Zr1 91.50(18)
C11 N1 Zr1 140.9(3)
C14 N2 C16 122.6(3)
C14 N2 Zr1 94.50(19)
C16 N2 Zr1 142.5(2)
C22 N3 C19 122.3(3)
C22 N3 Zr1 92.36(18)
C19 N3 Zr1 143.6(2)
C22 N4 C24 123.5(3)
C22 N4 Zr1 95.94(19)
C24 N4 Zr1 140.3(3)
C2 C1 B6 60.33(19)
C2 C1 B3 60.45(19)
B6 C1 B3 111.6(2)
C2 C1 B4 110.6(2)
B6 C1 B4 113.0(3)
B3 C1 B4 62.5(2)
C2 C1 B5 109.8(2)
B6 C1 B5 61.8(2)
B3 C1 B5 112.7(2)
B4 C1 B5 62.3(2)
C2 C1 Zr1 69.28(14)
B6 C1 Zr1 91.29(18)
B3 C1 Zr1 97.36(17)
B4 C1 Zr1 152.5(2)
B5 C1 Zr1 145.0(2)
C1 C2 B6 60.31(19)
C1 C2 B3 61.02(19)
B6 C2 B3 112.1(3)
C1 C2 B7 110.3(3)
B6 C2 B7 112.8(3)
B3 C2 B7 61.9(2)
C1 C2 B11 110.7(2)
B6 C2 B11 62.8(2)
B3 C2 B11 112.6(3)
B7 C2 B11 61.6(2)
C1 C2 Zr1 68.65(13)
B6 C2 Zr1 90.95(17)
B3 C2 Zr1 97.27(18)
B7 C2 Zr1 152.6(2)
B11 C2 Zr1 145.6(2)
C12 C11 C13 122.1(4)
C12 C11 N1 117.9(5)
C13 C11 N1 115.4(4)
N1 C14 N2 113.3(3)
N1 C14 C15 124.4(3)
N2 C14 C15 122.3(3)
N1 C14 Zr1 58.44(15)
N2 C14 Zr1 55.50(15)
C15 C14 Zr1 170.4(3)
C17 C16 C18 113.0(5)
C17 C16 N2 110.5(3)
C18 C16 N2 112.3(3)
N3 C19 C21 111.8(4)
N3 C19 C20 107.0(4)
C21 C19 C20 113.3(5)
N3 C22 N4 111.5(3)
N3 C22 C23 124.4(3)
N4 C22 C23 124.1(3)
N3 C22 Zr1 58.47(15)
N4 C22 Zr1 53.85(15)
C23 C22 Zr1 171.6(3)
C25 C24 C26 125.8(5)
C25 C24 N4 118.5(5)
C26 C24 N4 115.6(5)
O1 C27 C28 105.0(3)
C27 C28 C29 103.4(4)
C30 C29 C28 103.4(3)
O1 C30 C29 107.4(3)
C2 B3 C1 58.53(17)
C2 B3 B7 59.1(2)
C1 B3 B7 106.1(3)
C2 B3 B8 106.0(3)
C1 B3 B8 105.7(3)
B7 B3 B8 60.2(3)
C2 B3 B4 106.1(3)
C1 B3 B4 58.8(2)
B7 B3 B4 108.5(3)
B8 B3 B4 60.2(2)
C1 B4 B9 104.7(3)
C1 B4 B5 58.9(2)
B9 B4 B5 59.2(3)
C1 B4 B3 58.73(19)
B9 B4 B3 106.8(3)
B5 B4 B3 107.0(3)
C1 B4 B8 105.1(3)
B9 B4 B8 59.7(3)
B5 B4 B8 107.1(3)
B3 B4 B8 59.6(2)
C1 B5 B6 58.26(19)
C1 B5 B9 105.5(3)
B6 B5 B9 107.8(3)
C1 B5 B10 106.3(3)
B6 B5 B10 60.5(2)
B9 B5 B10 60.6(3)
C1 B5 B4 58.8(2)
B6 B5 B4 107.2(3)
B9 B5 B4 60.4(3)
B10 B5 B4 109.4(3)
C1 B6 C2 59.36(18)
C1 B6 B5 59.9(2)
C2 B6 B5 107.5(3)
C1 B6 B10 107.2(3)
C2 B6 B10 107.1(3)
B5 B6 B10 60.0(3)
C1 B6 B11 107.0(3)
C2 B6 B11 59.1(2)
B5 B6 B11 108.5(3)
B10 B6 B11 60.5(2)
C1 B6 Zr1 53.17(13)
C2 B6 Zr1 53.50(13)
B5 B6 Zr1 109.5(2)
B10 B6 Zr1 156.4(3)
B11 B6 Zr1 109.2(2)
C2 B7 B11 59.3(2)
C2 B7 B3 59.05(19)
B11 B7 B3 108.3(3)
C2 B7 B8 106.0(3)
B11 B7 B8 108.4(3)
B3 B7 B8 60.3(3)
C2 B7 B12 105.5(3)
B11 B7 B12 59.8(3)
B3 B7 B12 108.1(3)
B8 B7 B12 60.1(3)
B7 B8 B3 59.5(2)
B7 B8 B9 107.3(4)
B3 B8 B9 107.4(3)
B7 B8 B12 60.1(3)
B3 B8 B12 107.4(3)
B9 B8 B12 59.3(3)
B7 B8 B4 107.9(3)
B3 B8 B4 60.2(2)
B9 B8 B4 60.0(3)
B12 B8 B4 107.7(3)
B5 B9 B12 108.3(3)
B5 B9 B8 108.6(3)
B12 B9 B8 60.5(3)
B5 B9 B10 59.9(3)
B12 B9 B10 60.4(3)
B8 B9 B10 109.0(4)
B5 B9 B4 60.4(3)
B12 B9 B4 108.9(3)
B8 B9 B4 60.3(3)
B10 B9 B4 108.8(3)
B5 B10 B6 59.5(2)
B5 B10 B9 59.5(3)
B6 B10 B9 106.2(3)
B5 B10 B12 107.2(3)
B6 B10 B12 106.6(3)
B9 B10 B12 59.3(3)
B5 B10 B11 107.6(3)
B6 B10 B11 59.9(2)
B9 B10 B11 106.5(3)
B12 B10 B11 59.2(3)
C2 B11 B7 59.1(2)
C2 B11 B12 106.2(3)
B7 B11 B12 60.8(3)
C2 B11 B6 58.05(19)
B7 B11 B6 106.9(3)
B12 B11 B6 107.1(3)
C2 B11 B10 105.6(3)
B7 B11 B10 108.8(4)
B12 B11 B10 60.1(3)
B6 B11 B10 59.6(2)
B9 B12 B11 108.4(3)
B9 B12 B10 60.3(3)
B11 B12 B10 60.6(3)
B9 B12 B7 107.7(3)
B11 B12 B7 59.3(3)
B10 B12 B7 108.1(3)
B9 B12 B8 60.2(3)
B11 B12 B8 107.7(3)
B10 B12 B8 108.7(3)
B7 B12 B8 59.7(3)

loop_
_geom_bond_atom_site_label_1
_geom_bond_atom_site_label_2
_geom_bond_distance
Zr1 N2 2.186(2)
Zr1 N4 2.191(2)
Zr1 N1 2.254(2)
Zr1 N3 2.302(2)
Zr1 O1 2.309(2)
Zr1 C1 2.319(3)
Zr1 C2 2.328(3)
Zr1 C14 2.644(3)
Zr1 C22 2.698(3)
Zr1 B6 2.896(4)
O1 C27 1.454(4)
O1 C30 1.469(4)
N1 C14 1.325(4)
N1 C11 1.478(4)
N2 C14 1.326(4)
N2 C16 1.481(4)
N3 C22 1.316(4)
N3 C19 1.464(4)
N4 C22 1.365(4)
N4 C24 1.469(5)
C1 C2 1.668(4)
C1 B6 1.684(5)
C1 B3 1.711(4)
C1 B4 1.712(5)
C1 B5 1.713(5)
C2 B6 1.684(4)
C2 B3 1.701(5)
C2 B7 1.702(5)
C2 B11 1.704(5)
C11 C12 1.413(7)
C11 C13 1.419(7)
C14 C15 1.509(5)
C16 C17 1.464(7)
C16 C18 1.474(6)
C19 C21 1.496(7)
C19 C20 1.561(8)
C22 C23 1.510(5)
C24 C25 1.378(7)
C24 C26 1.418(8)
C27 C28 1.485(5)
C28 C29 1.513(7)
C29 C30 1.479(5)
B3 B7 1.750(6)
B3 B8 1.764(5)
B3 B4 1.775(5)
B4 B9 1.769(7)
B4 B5 1.770(6)
B4 B8 1.776(7)
B5 B6 1.746(6)
B5 B9 1.748(6)
B5 B10 1.754(7)
B6 B10 1.762(5)
B6 B11 1.766(6)
B7 B11 1.744(7)
B7 B8 1.763(7)
B7 B12 1.770(6)
B8 B9 1.765(6)
B8 B12 1.770(8)
B9 B12 1.749(8)
B9 B10 1.767(7)
B10 B12 1.768(7)
B10 B11 1.777(7)
B11 B12 1.752(7)
